data_4518803
loop_
_publ_author_name
'Park, Chanwoo'
'Hwang, Jeong Min'
'Go, Yongmin'
'Choi, Heenang'
'Park, Bo Keun'
'Kim, Chang Gyoun'
'Ryu, Ji Yeon'
'Hong, Chang Seop'
'Chung, Taek-Mo'

_publ_section_title
;
 Synthesis and Crystal Structures of New Strontium Complexes with
 Aminoalkoxy and \b-Diketonato Ligands.
;
_journal_issue 24
_journal_name_full 'ACS omega'
_journal_page_first 15948
_journal_page_last 15956
_journal_paper_doi 10.1021/acsomega.1c01624
_journal_volume 6
_journal_year 2021
_chemical_formula_sum 'C15 H39 N3 O Si2 Sr'
_chemical_formula_weight 421.29
_space_group_IT_number 61
_space_group_name_Hall '-P 2ac 2ab'
_space_group_name_H-M_alt 'P b c a'
_symmetry_cell_setting orthorhombic
_symmetry_space_group_name_H-M 'P b c a'
_atom_sites_solution_hydrogens geom
_atom_sites_solution_primary direct
_atom_sites_solution_secondary difmap
_audit_creation_method SHELXL-97
_cell_angle_alpha 90.00
_cell_angle_beta 90.00
_cell_angle_gamma 90.00
_cell_formula_units_Z 8
_cell_length_a 12.2155(9)
_cell_length_b 18.9312(14)
_cell_length_c 20.4702(16)
_cell_measurement_reflns_used 9728
_cell_measurement_temperature 100(1)
_cell_measurement_theta_max 26.25
_cell_measurement_theta_min 2.22
_cell_volume 4733.8(6)
_computing_cell_refinement 'Bruker SAINT'
_computing_data_collection 'Bruker APEX2'
_computing_data_reduction 'Bruker SAINT'
_computing_molecular_graphics 'Bruker SHELXTL'
_computing_publication_material 'Bruker SHELXTL'
_computing_structure_refinement 'SHELXL-97 (Sheldrick, 2008)'
_computing_structure_solution 'SHELXS-97 (Sheldrick, 2008)'
_diffrn_ambient_temperature 100(1)
_diffrn_measured_fraction_theta_full 0.993
_diffrn_measured_fraction_theta_max 0.993
_diffrn_measurement_device_type 'Bruker APEX-II CCD'
_diffrn_measurement_method '\f and \w scans'
_diffrn_radiation_monochromator graphite
_diffrn_radiation_source 'fine-focus sealed tube'
_diffrn_radiation_type MoK\a
_diffrn_radiation_wavelength 0.71073
_diffrn_reflns_av_R_equivalents 0.0000
_diffrn_reflns_av_sigmaI/netI 0.0236
_diffrn_reflns_limit_h_max 16
_diffrn_reflns_limit_h_min 0
_diffrn_reflns_limit_k_max 25
_diffrn_reflns_limit_k_min 0
_diffrn_reflns_limit_l_max 27
_diffrn_reflns_limit_l_min 0
_diffrn_reflns_number 5873
_diffrn_reflns_theta_full 28.34
_diffrn_reflns_theta_max 28.34
_diffrn_reflns_theta_min 1.99
_exptl_absorpt_coefficient_mu 2.384
_exptl_absorpt_correction_T_max 0.6471
_exptl_absorpt_correction_T_min 0.5349
_exptl_absorpt_correction_type multi-scan
_exptl_absorpt_process_details 'Bruker SADABS'
_exptl_crystal_colour silver
_exptl_crystal_density_diffrn 1.182
_exptl_crystal_density_meas ?
_exptl_crystal_density_method 'not measured'
_exptl_crystal_description block
_exptl_crystal_F_000 1792
_exptl_crystal_size_max 0.30
_exptl_crystal_size_mid 0.30
_exptl_crystal_size_min 0.20
_refine_diff_density_max 0.406
_refine_diff_density_min -0.265
_refine_diff_density_rms 0.056
_refine_ls_extinction_method none
_refine_ls_goodness_of_fit_ref 1.045
_refine_ls_hydrogen_treatment refxyz
_refine_ls_matrix_type full
_refine_ls_number_parameters 200
_refine_ls_number_reflns 5873
_refine_ls_number_restraints 0
_refine_ls_restrained_S_all 1.045
_refine_ls_R_factor_all 0.0627
_refine_ls_R_factor_gt 0.0346
_refine_ls_shift/su_max 0.002
_refine_ls_shift/su_mean 0.000
_refine_ls_structure_factor_coef Fsqd
_refine_ls_weighting_details 'calc w=1/[\s^2^(Fo^2^)+(0.0395P)^2^+2.4944P] where P=(Fo^2^+2Fc^2^)/3'
_refine_ls_weighting_scheme calc
_refine_ls_wR_factor_gt 0.0783
_refine_ls_wR_factor_ref 0.0913
_reflns_number_gt 4137
_reflns_number_total 5873
_reflns_threshold_expression >2sigma(I)
_cod_data_source_file ao1c01624_si_004.cif
_cod_data_source_block 20190130lt_0m
_cod_depositor_comments
;
The following automatic conversions were performed:

data item '_symmetry_cell_setting' value 'Orthorhombic' was changed
to 'orthorhombic' in accordance with the
/home/data/users/saulius/crontab/automatic-downloads/rss-feeds/ACS/lib/dictionaries/cif_core.dic
dictionary named 'cif_core.dic' version 2.4.2 last updated on
2011-04-26.

data item '_exptl_crystal_density_meas' value 'none' was changed to
'?' -- the value is perceived as not measured.

Automatic conversion script
Id: cif_fix_values 7556 2019-12-06 15:28:31Z antanas 

 Adding full bibliography for 4518801--4518806.cif.
;
_cod_original_sg_symbol_H-M Pbca
_cod_database_code 4518803

loop_
_symmetry_equiv_pos_as_xyz
'x, y, z'
'x+1/2, -y+1/2, -z'
'-x, y+1/2, -z+1/2'
'-x+1/2, -y, z+1/2'
'-x, -y, -z'
'-x-1/2, y-1/2, z'
'x, -y-1/2, z-1/2'
'x-1/2, y, -z-1/2'

loop_
_atom_site_label
_atom_site_type_symbol
_atom_site_fract_x
_atom_site_fract_y
_atom_site_fract_z
_atom_site_U_iso_or_equiv
_atom_site_adp_type
_atom_site_occupancy
_atom_site_symmetry_multiplicity
_atom_site_calc_flag
_atom_site_refinement_flags
_atom_site_disorder_assembly
_atom_site_disorder_group
Sr1 Sr 0.120040(17) 0.971672(12) 0.444554(10) 0.03855(8) Uani 1 1 d . . .
Si1 Si 0.29891(7) 0.86826(5) 0.35091(5) 0.0677(2) Uani 1 1 d . . .
Si2 Si 0.09211(7) 0.79207(4) 0.39447(4) 0.0614(2) Uani 1 1 d . . .
O1 O 0.04741(12) 0.96433(8) 0.55347(7) 0.0391(3) Uani 1 1 d . . .
N1 N 0.17721(19) 0.86101(12) 0.38830(11) 0.0550(5) Uani 1 1 d . . .
N2 N 0.27918(17) 0.98478(12) 0.54504(10) 0.0523(5) Uani 1 1 d . . .
N3 N -0.06566(17) 0.95335(12) 0.67071(10) 0.0497(5) Uani 1 1 d . . .
C1 C -0.0429(3) 0.82303(19) 0.42783(18) 0.0792(9) Uani 1 1 d . . .
H1A H -0.0962 0.7844 0.4256 0.119 Uiso 1 1 calc R . .
H1B H -0.0692 0.8631 0.4019 0.119 Uiso 1 1 calc R . .
H1C H -0.0336 0.8377 0.4734 0.119 Uiso 1 1 calc R . .
C2 C 0.1406(4) 0.72051(19) 0.4508(2) 0.0978(13) Uani 1 1 d . . .
H2A H 0.1277 0.6743 0.4306 0.147 Uiso 1 1 calc R . .
H2B H 0.1005 0.7234 0.4922 0.147 Uiso 1 1 calc R . .
H2C H 0.2191 0.7264 0.4591 0.147 Uiso 1 1 calc R . .
C3 C 0.0617(4) 0.7445(2) 0.3157(2) 0.1097(14) Uani 1 1 d . . .
H3A H 0.0616 0.6934 0.3235 0.165 Uiso 1 1 calc R . .
H3B H 0.1180 0.7561 0.2833 0.165 Uiso 1 1 calc R . .
H3C H -0.0102 0.7591 0.2994 0.165 Uiso 1 1 calc R . .
C4 C 0.4098(3) 0.8120(2) 0.3864(3) 0.1163(16) Uani 1 1 d . . .
H4A H 0.4491 0.7880 0.3511 0.174 Uiso 1 1 calc R . .
H4B H 0.3775 0.7768 0.4157 0.174 Uiso 1 1 calc R . .
H4C H 0.4609 0.8418 0.4109 0.174 Uiso 1 1 calc R . .
C5 C 0.3521(3) 0.96128(18) 0.35971(19) 0.0767(9) Uani 1 1 d . . .
H5A H 0.2995 0.9944 0.3406 0.115 Uiso 1 1 calc R . .
H5B H 0.4225 0.9655 0.3370 0.115 Uiso 1 1 calc R . .
H5C H 0.3620 0.9723 0.4061 0.115 Uiso 1 1 calc R . .
C6 C 0.2961(4) 0.8519(2) 0.25993(19) 0.1142(15) Uani 1 1 d . . .
H6A H 0.3570 0.8207 0.2479 0.171 Uiso 1 1 calc R . .
H6B H 0.3033 0.8969 0.2367 0.171 Uiso 1 1 calc R . .
H6C H 0.2266 0.8294 0.2480 0.171 Uiso 1 1 calc R . .
C7 C 0.2170(2) 0.98316(16) 0.60702(12) 0.0528(6) Uani 1 1 d . . .
H7A H 0.1979 1.0322 0.6193 0.063 Uiso 1 1 calc R . .
H7B H 0.2649 0.9639 0.6417 0.063 Uiso 1 1 calc R . .
C8 C 0.11136(18) 0.93909(13) 0.60452(11) 0.0399(5) Uani 1 1 d . . .
C9 C 0.0544(2) 0.95383(16) 0.67091(12) 0.0527(6) Uani 1 1 d . . .
H9A H 0.0798 0.9181 0.7027 0.063 Uiso 1 1 calc R . .
H9B H 0.0791 1.0005 0.6869 0.063 Uiso 1 1 calc R . .
C10 C 0.3206(3) 1.0562(2) 0.5344(2) 0.0890(11) Uani 1 1 d . . .
H10A H 0.3773 1.0668 0.5668 0.133 Uiso 1 1 calc R . .
H10B H 0.2605 1.0901 0.5388 0.133 Uiso 1 1 calc R . .
H10C H 0.3519 1.0596 0.4904 0.133 Uiso 1 1 calc R . .
C11 C 0.3728(2) 0.9358(2) 0.54629(17) 0.0775(10) Uani 1 1 d . . .
H11A H 0.4202 0.9471 0.5835 0.116 Uiso 1 1 calc R . .
H11B H 0.4146 0.9404 0.5056 0.116 Uiso 1 1 calc R . .
H11C H 0.3460 0.8872 0.5506 0.116 Uiso 1 1 calc R . .
C12 C 0.1359(2) 0.86018(14) 0.59247(14) 0.0549(7) Uani 1 1 d . . .
H12A H 0.0651 0.8355 0.5868 0.066 Uiso 1 1 calc R . .
H12B H 0.1759 0.8563 0.5506 0.066 Uiso 1 1 calc R . .
C13 C 0.2015(3) 0.8204(2) 0.64428(17) 0.0922(12) Uani 1 1 d . . .
H13A H 0.2104 0.7710 0.6308 0.138 Uiso 1 1 calc R . .
H13B H 0.1624 0.8222 0.6861 0.138 Uiso 1 1 calc R . .
H13C H 0.2736 0.8424 0.6492 0.138 Uiso 1 1 calc R . .
C14 C -0.1097(3) 0.88245(19) 0.6613(2) 0.0824(10) Uani 1 1 d . . .
H14A H -0.1899 0.8845 0.6611 0.124 Uiso 1 1 calc R . .
H14B H -0.0852 0.8518 0.6971 0.124 Uiso 1 1 calc R . .
H14C H -0.0837 0.8634 0.6196 0.124 Uiso 1 1 calc R . .
C15 C -0.1031(3) 0.9810(2) 0.73363(15) 0.0829(11) Uani 1 1 d . . .
H15A H -0.0739 1.0287 0.7401 0.124 Uiso 1 1 calc R . .
H15B H -0.0773 0.9501 0.7688 0.124 Uiso 1 1 calc R . .
H15C H -0.1833 0.9826 0.7341 0.124 Uiso 1 1 calc R . .

loop_
_atom_site_aniso_label
_atom_site_aniso_U_11
_atom_site_aniso_U_22
_atom_site_aniso_U_33
_atom_site_aniso_U_23
_atom_site_aniso_U_13
_atom_site_aniso_U_12
Sr1 0.03796(12) 0.04838(13) 0.02931(11) 0.00199(9) 0.00414(9) 0.00666(9)
Si1 0.0657(5) 0.0712(5) 0.0661(5) -0.0090(4) 0.0161(4) 0.0135(4)
Si2 0.0731(5) 0.0498(4) 0.0614(5) -0.0089(4) 0.0002(4) 0.0038(4)
O1 0.0371(8) 0.0533(10) 0.0269(7) 0.0056(7) 0.0006(6) 0.0059(7)
N1 0.0630(14) 0.0519(13) 0.0501(13) -0.0040(10) 0.0059(11) 0.0094(10)
N2 0.0384(11) 0.0652(14) 0.0532(13) 0.0015(10) 0.0027(9) -0.0051(10)
N3 0.0493(12) 0.0652(14) 0.0346(11) 0.0053(10) 0.0065(9) 0.0017(10)
C1 0.067(2) 0.075(2) 0.095(2) -0.0080(19) 0.0037(18) -0.0075(17)
C2 0.120(3) 0.061(2) 0.112(3) 0.018(2) 0.010(2) 0.013(2)
C3 0.126(4) 0.107(3) 0.095(3) -0.047(3) -0.003(3) -0.011(3)
C4 0.088(3) 0.101(3) 0.160(5) -0.013(3) 0.000(3) 0.036(2)
C5 0.0663(19) 0.087(2) 0.077(2) 0.0080(18) 0.0116(17) -0.0011(17)
C6 0.136(4) 0.130(3) 0.077(3) -0.034(2) 0.044(3) -0.007(3)
C7 0.0465(13) 0.0736(19) 0.0383(13) -0.0034(12) -0.0048(11) -0.0020(12)
C8 0.0412(12) 0.0509(13) 0.0277(11) 0.0046(10) -0.0030(9) 0.0020(10)
C9 0.0539(15) 0.0741(18) 0.0301(12) 0.0036(12) -0.0021(11) 0.0054(13)
C10 0.081(2) 0.085(2) 0.101(3) -0.006(2) 0.027(2) -0.030(2)
C11 0.0456(16) 0.108(3) 0.079(2) 0.003(2) 0.0071(14) 0.0178(16)
C12 0.0584(16) 0.0546(16) 0.0517(16) 0.0098(12) 0.0039(12) 0.0090(12)
C13 0.110(3) 0.088(2) 0.079(2) 0.035(2) 0.009(2) 0.041(2)
C14 0.069(2) 0.078(2) 0.100(3) 0.012(2) 0.0149(19) -0.0116(17)
C15 0.0670(19) 0.144(3) 0.0378(15) -0.0033(18) 0.0131(14) 0.015(2)

loop_
_atom_type_symbol
_atom_type_description
_atom_type_scat_dispersion_real
_atom_type_scat_dispersion_imag
_atom_type_scat_source
C C 0.0033 0.0016 'International Tables Vol C Tables 4.2.6.8 and 6.1.1.4'
H H 0.0000 0.0000 'International Tables Vol C Tables 4.2.6.8 and 6.1.1.4'
N N 0.0061 0.0033 'International Tables Vol C Tables 4.2.6.8 and 6.1.1.4'
O O 0.0106 0.0060 'International Tables Vol C Tables 4.2.6.8 and 6.1.1.4'
Si Si 0.0817 0.0704 'International Tables Vol C Tables 4.2.6.8 and 6.1.1.4'
Sr Sr -1.5307 3.2498 'International Tables Vol C Tables 4.2.6.8 and 6.1.1.4'

loop_
_geom_angle_atom_site_label_1
_geom_angle_atom_site_label_2
_geom_angle_atom_site_label_3
_geom_angle
_geom_angle_site_symmetry_1
_geom_angle_site_symmetry_3
_geom_angle_publ_flag
O1 Sr1 O1 72.31(5) 5_576 . ?
O1 Sr1 N1 132.67(7) 5_576 . ?
O1 Sr1 N1 118.93(6) . . ?
O1 Sr1 N3 63.71(5) 5_576 5_576 ?
O1 Sr1 N3 135.65(6) . 5_576 ?
N1 Sr1 N3 95.86(7) . 5_576 ?
O1 Sr1 N2 122.13(6) 5_576 . ?
O1 Sr1 N2 65.55(6) . . ?
N1 Sr1 N2 102.50(7) . . ?
N3 Sr1 N2 136.03(6) 5_576 . ?
N1 Si1 C4 114.71(18) . . ?
N1 Si1 C5 109.77(14) . . ?
C4 Si1 C5 104.18(19) . . ?
N1 Si1 C6 114.87(17) . . ?
C4 Si1 C6 107.6(2) . . ?
C5 Si1 C6 104.71(19) . . ?
N1 Si2 C2 114.42(17) . . ?
N1 Si2 C1 109.23(14) . . ?
C2 Si2 C1 106.21(18) . . ?
N1 Si2 C3 115.54(17) . . ?
C2 Si2 C3 104.1(2) . . ?
C1 Si2 C3 106.71(19) . . ?
C8 O1 Sr1 130.25(13) . 5_576 ?
C8 O1 Sr1 120.67(13) . . ?
Sr1 O1 Sr1 107.69(5) 5_576 . ?
Si2 N1 Si1 130.45(14) . . ?
Si2 N1 Sr1 116.55(11) . . ?
Si1 N1 Sr1 112.99(12) . . ?
C10 N2 C11 108.4(3) . . ?
C10 N2 C7 109.0(2) . . ?
C11 N2 C7 111.8(2) . . ?
C10 N2 Sr1 102.1(2) . . ?
C11 N2 Sr1 119.27(19) . . ?
C7 N2 Sr1 105.52(14) . . ?
C14 N3 C15 109.2(3) . . ?
C14 N3 C9 112.0(2) . . ?
C15 N3 C9 107.9(2) . . ?
C14 N3 Sr1 105.37(19) . 5_576 ?
C15 N3 Sr1 118.74(19) . 5_576 ?
C9 N3 Sr1 103.52(14) . 5_576 ?
Si2 C1 H1A 109.5 . . ?
Si2 C1 H1B 109.5 . . ?
H1A C1 H1B 109.5 . . ?
Si2 C1 H1C 109.5 . . ?
H1A C1 H1C 109.5 . . ?
H1B C1 H1C 109.5 . . ?
Si2 C2 H2A 109.5 . . ?
Si2 C2 H2B 109.5 . . ?
H2A C2 H2B 109.5 . . ?
Si2 C2 H2C 109.5 . . ?
H2A C2 H2C 109.5 . . ?
H2B C2 H2C 109.5 . . ?
Si2 C3 H3A 109.5 . . ?
Si2 C3 H3B 109.5 . . ?
H3A C3 H3B 109.5 . . ?
Si2 C3 H3C 109.5 . . ?
H3A C3 H3C 109.5 . . ?
H3B C3 H3C 109.5 . . ?
Si1 C4 H4A 109.5 . . ?
Si1 C4 H4B 109.5 . . ?
H4A C4 H4B 109.5 . . ?
Si1 C4 H4C 109.5 . . ?
H4A C4 H4C 109.5 . . ?
H4B C4 H4C 109.5 . . ?
Si1 C5 H5A 109.5 . . ?
Si1 C5 H5B 109.5 . . ?
H5A C5 H5B 109.5 . . ?
Si1 C5 H5C 109.5 . . ?
H5A C5 H5C 109.5 . . ?
H5B C5 H5C 109.5 . . ?
Si1 C6 H6A 109.5 . . ?
Si1 C6 H6B 109.5 . . ?
H6A C6 H6B 109.5 . . ?
Si1 C6 H6C 109.5 . . ?
H6A C6 H6C 109.5 . . ?
H6B C6 H6C 109.5 . . ?
N2 C7 C8 114.5(2) . . ?
N2 C7 H7A 108.6 . . ?
C8 C7 H7A 108.6 . . ?
N2 C7 H7B 108.6 . . ?
C8 C7 H7B 108.6 . . ?
H7A C7 H7B 107.6 . . ?
O1 C8 C7 108.07(19) . . ?
O1 C8 C12 108.8(2) . . ?
C7 C8 C12 111.6(2) . . ?
O1 C8 C9 110.15(18) . . ?
C7 C8 C9 104.5(2) . . ?
C12 C8 C9 113.6(2) . . ?
N3 C9 C8 116.4(2) . . ?
N3 C9 H9A 108.2 . . ?
C8 C9 H9A 108.2 . . ?
N3 C9 H9B 108.2 . . ?
C8 C9 H9B 108.2 . . ?
H9A C9 H9B 107.3 . . ?
N2 C10 H10A 109.5 . . ?
N2 C10 H10B 109.5 . . ?
H10A C10 H10B 109.5 . . ?
N2 C10 H10C 109.5 . . ?
H10A C10 H10C 109.5 . . ?
H10B C10 H10C 109.5 . . ?
N2 C11 H11A 109.5 . . ?
N2 C11 H11B 109.5 . . ?
H11A C11 H11B 109.5 . . ?
N2 C11 H11C 109.5 . . ?
H11A C11 H11C 109.5 . . ?
H11B C11 H11C 109.5 . . ?
C13 C12 C8 117.9(3) . . ?
C13 C12 H12A 107.8 . . ?
C8 C12 H12A 107.8 . . ?
C13 C12 H12B 107.8 . . ?
C8 C12 H12B 107.8 . . ?
H12A C12 H12B 107.2 . . ?
C12 C13 H13A 109.5 . . ?
C12 C13 H13B 109.5 . . ?
H13A C13 H13B 109.5 . . ?
C12 C13 H13C 109.5 . . ?
H13A C13 H13C 109.5 . . ?
H13B C13 H13C 109.5 . . ?
N3 C14 H14A 109.5 . . ?
N3 C14 H14B 109.5 . . ?
H14A C14 H14B 109.5 . . ?
N3 C14 H14C 109.5 . . ?
H14A C14 H14C 109.5 . . ?
H14B C14 H14C 109.5 . . ?
N3 C15 H15A 109.5 . . ?
N3 C15 H15B 109.5 . . ?
H15A C15 H15B 109.5 . . ?
N3 C15 H15C 109.5 . . ?
H15A C15 H15C 109.5 . . ?
H15B C15 H15C 109.5 . . ?

loop_
_geom_bond_atom_site_label_1
_geom_bond_atom_site_label_2
_geom_bond_distance
_geom_bond_site_symmetry_2
_geom_bond_publ_flag
Sr1 O1 2.3777(15) 5_576 ?
Sr1 O1 2.4036(14) . ?
Sr1 N1 2.491(2) . ?
Sr1 N3 2.833(2) 5_576 ?
Sr1 N2 2.841(2) . ?
Si1 N1 1.678(2) . ?
Si1 C4 1.869(4) . ?
Si1 C5 1.886(4) . ?
Si1 C6 1.888(4) . ?
Si2 N1 1.673(3) . ?
Si2 C2 1.876(4) . ?
Si2 C1 1.878(3) . ?
Si2 C3 1.883(4) . ?
O1 C8 1.390(3) . ?
O1 Sr1 2.3777(15) 5_576 ?
N2 C10 1.460(4) . ?
N2 C11 1.473(4) . ?
N2 C7 1.479(3) . ?
N3 C14 1.459(4) . ?
N3 C15 1.463(4) . ?
N3 C9 1.466(3) . ?
N3 Sr1 2.833(2) 5_576 ?
C1 H1A 0.9800 . ?
C1 H1B 0.9800 . ?
C1 H1C 0.9800 . ?
C2 H2A 0.9800 . ?
C2 H2B 0.9800 . ?
C2 H2C 0.9800 . ?
C3 H3A 0.9800 . ?
C3 H3B 0.9800 . ?
C3 H3C 0.9800 . ?
C4 H4A 0.9800 . ?
C4 H4B 0.9800 . ?
C4 H4C 0.9800 . ?
C5 H5A 0.9800 . ?
C5 H5B 0.9800 . ?
C5 H5C 0.9800 . ?
C6 H6A 0.9800 . ?
C6 H6B 0.9800 . ?
C6 H6C 0.9800 . ?
C7 C8 1.537(3) . ?
C7 H7A 0.9900 . ?
C7 H7B 0.9900 . ?
C8 C12 1.543(4) . ?
C8 C9 1.552(3) . ?
C9 H9A 0.9900 . ?
C9 H9B 0.9900 . ?
C10 H10A 0.9800 . ?
C10 H10B 0.9800 . ?
C10 H10C 0.9800 . ?
C11 H11A 0.9800 . ?
C11 H11B 0.9800 . ?
C11 H11C 0.9800 . ?
C12 C13 1.528(4) . ?
C12 H12A 0.9900 . ?
C12 H12B 0.9900 . ?
C13 H13A 0.9800 . ?
C13 H13B 0.9800 . ?
C13 H13C 0.9800 . ?
C14 H14A 0.9800 . ?
C14 H14B 0.9800 . ?
C14 H14C 0.9800 . ?
C15 H15A 0.9800 . ?
C15 H15B 0.9800 . ?
C15 H15C 0.9800 . ?

loop_
_geom_torsion_atom_site_label_1
_geom_torsion_atom_site_label_2
_geom_torsion_atom_site_label_3
_geom_torsion_atom_site_label_4
_geom_torsion
_geom_torsion_site_symmetry_1
_geom_torsion_site_symmetry_2
_geom_torsion_site_symmetry_3
_geom_torsion_site_symmetry_4
_geom_torsion_publ_flag
O1 Sr1 O1 C8 -167.82(19) 5_576 . . . ?
N1 Sr1 O1 C8 62.65(17) . . . . ?
N3 Sr1 O1 C8 -160.27(15) 5_576 . . . ?
N2 Sr1 O1 C8 -28.51(16) . . . . ?
O1 Sr1 O1 Sr1 0.0 5_576 . . 5_576 ?
N1 Sr1 O1 Sr1 -129.53(7) . . . 5_576 ?
N3 Sr1 O1 Sr1 7.56(11) 5_576 . . 5_576 ?
N2 Sr1 O1 Sr1 139.31(8) . . . 5_576 ?
C2 Si2 N1 Si1 72.5(2) . . . . ?
C1 Si2 N1 Si1 -168.62(19) . . . . ?
C3 Si2 N1 Si1 -48.3(3) . . . . ?
C2 Si2 N1 Sr1 -106.18(17) . . . . ?
C1 Si2 N1 Sr1 12.71(18) . . . . ?
C3 Si2 N1 Sr1 132.98(19) . . . . ?
C4 Si1 N1 Si2 -64.8(3) . . . . ?
C5 Si1 N1 Si2 178.35(19) . . . . ?
C6 Si1 N1 Si2 60.7(3) . . . . ?
C4 Si1 N1 Sr1 113.93(19) . . . . ?
C5 Si1 N1 Sr1 -2.94(18) . . . . ?
C6 Si1 N1 Sr1 -120.58(18) . . . . ?
O1 Sr1 N1 Si2 -47.87(16) 5_576 . . . ?
O1 Sr1 N1 Si2 44.27(15) . . . . ?
N3 Sr1 N1 Si2 -107.15(12) 5_576 . . . ?
N2 Sr1 N1 Si2 113.05(12) . . . . ?
O1 Sr1 N1 Si1 133.23(10) 5_576 . . . ?
O1 Sr1 N1 Si1 -134.64(10) . . . . ?
N3 Sr1 N1 Si1 73.95(12) 5_576 . . . ?
N2 Sr1 N1 Si1 -65.86(12) . . . . ?
O1 Sr1 N2 C10 -70.04(19) 5_576 . . . ?
O1 Sr1 N2 C10 -117.22(19) . . . . ?
N1 Sr1 N2 C10 126.45(19) . . . . ?
N3 Sr1 N2 C10 14.1(2) 5_576 . . . ?
O1 Sr1 N2 C11 170.5(2) 5_576 . . . ?
O1 Sr1 N2 C11 123.3(2) . . . . ?
N1 Sr1 N2 C11 7.0(2) . . . . ?
N3 Sr1 N2 C11 -105.4(2) 5_576 . . . ?
O1 Sr1 N2 C7 43.86(18) 5_576 . . . ?
O1 Sr1 N2 C7 -3.31(15) . . . . ?
N1 Sr1 N2 C7 -119.64(17) . . . . ?
N3 Sr1 N2 C7 127.99(16) 5_576 . . . ?
C10 N2 C7 C8 139.4(3) . . . . ?
C11 N2 C7 C8 -100.7(3) . . . . ?
Sr1 N2 C7 C8 30.4(2) . . . . ?
Sr1 O1 C8 C7 -109.69(19) 5_576 . . . ?
Sr1 O1 C8 C7 55.0(2) . . . . ?
Sr1 O1 C8 C12 129.02(18) 5_576 . . . ?
Sr1 O1 C8 C12 -66.2(2) . . . . ?
Sr1 O1 C8 C9 3.9(3) 5_576 . . . ?
Sr1 O1 C8 C9 168.60(15) . . . . ?
N2 C7 C8 O1 -55.4(3) . . . . ?
N2 C7 C8 C12 64.2(3) . . . . ?
N2 C7 C8 C9 -172.7(2) . . . . ?
C14 N3 C9 C8 70.2(3) . . . . ?
C15 N3 C9 C8 -169.6(3) . . . . ?
Sr1 N3 C9 C8 -42.9(3) 5_576 . . . ?
O1 C8 C9 N3 31.7(3) . . . . ?
C7 C8 C9 N3 147.5(2) . . . . ?
C12 C8 C9 N3 -90.6(3) . . . . ?
O1 C8 C12 C13 -177.4(2) . . . . ?
C7 C8 C12 C13 63.4(3) . . . . ?
C9 C8 C12 C13 -54.4(3) . . . . ?
